data_4001814
loop_
_publ_author_name
'Morris, Collin D.'
'Li, Hao'
'Jin, Hosub'
'Malliakas, Christos D.'
'Peters, John A.'
'Trikalitis, Pantelis N.'
'Freeman, Arthur J.'
'Wessels, Bruce W.'
'Kanatzidis, Mercouri G.'

_publ_section_title
;
 Cs2MIIMIV3Q8(Q = S, Se, Te): An Extensive Family of Layered
 Semiconductors with Diverse Band Gaps
;
_journal_issue 16
_journal_name_full 'Chemistry of Materials'
_journal_page_first 3344
_journal_paper_doi 10.1021/cm401817r
_journal_volume 25
_journal_year 2013
_chemical_formula_moiety 'Hg S8 Sn3, 2(Cs)'
_chemical_formula_sum 'Cs2 Hg S8 Sn3'
_chemical_formula_weight 1078.96
_chemical_name_systematic
; 
 ? 
;
_space_group_IT_number 19
_symmetry_cell_setting orthorhombic
_symmetry_space_group_name_Hall 'P 2ac 2ab'
_symmetry_space_group_name_H-M 'P 21 21 21'
_atom_sites_solution_primary direct
_atom_sites_solution_secondary difmap
_audit_creation_method SHELXL-97
_cell_angle_alpha 90.00
_cell_angle_beta 90.00
_cell_angle_gamma 90.00
_cell_formula_units_Z 4
_cell_length_a 7.6672(4)
_cell_length_b 12.3405(10)
_cell_length_c 17.9011(12)
_cell_measurement_reflns_used 10102
_cell_measurement_temperature 293(2)
_cell_measurement_theta_max 32.15
_cell_measurement_theta_min 2.28
_cell_volume 1693.7(2)
_computing_cell_refinement 'STOE X-AREA'
_computing_data_collection 'STOE X-AREA'
_computing_data_reduction 'STOE X-RED'
_computing_structure_refinement 'SHELXL-97 (Sheldrick, 2008)'
_computing_structure_solution 'SHELXS-97 (Sheldrick, 2008)'
_diffrn_ambient_temperature 293(2)
_diffrn_detector_area_resol_mean 6.67
_diffrn_measured_fraction_theta_full 0.999
_diffrn_measured_fraction_theta_max 0.999
_diffrn_measurement_device_type 'STOE IPDS 2'
_diffrn_measurement_method w-scans
_diffrn_radiation_monochromator graphite
_diffrn_radiation_source 'fine-focus sealed tube'
_diffrn_radiation_type MoK\a
_diffrn_radiation_wavelength 0.71073
_diffrn_reflns_av_R_equivalents 0.1911
_diffrn_reflns_av_sigmaI/netI 0.1205
_diffrn_reflns_limit_h_max 9
_diffrn_reflns_limit_h_min -9
_diffrn_reflns_limit_k_max 16
_diffrn_reflns_limit_k_min -16
_diffrn_reflns_limit_l_max 23
_diffrn_reflns_limit_l_min -23
_diffrn_reflns_number 13852
_diffrn_reflns_theta_full 27.50
_diffrn_reflns_theta_max 27.50
_diffrn_reflns_theta_min 2.28
_exptl_absorpt_coefficient_mu 18.597
_exptl_absorpt_correction_T_max 0.7873
_exptl_absorpt_correction_T_min 0.6492
_exptl_absorpt_correction_type integration
_exptl_crystal_colour yellow
_exptl_crystal_density_diffrn 4.231
_exptl_crystal_density_method 'not measured'
_exptl_crystal_description plate
_exptl_crystal_F_000 1872
_exptl_crystal_size_max 0.0224
_exptl_crystal_size_mid 0.0223
_exptl_crystal_size_min 0.0086
_refine_diff_density_max 3.528
_refine_diff_density_min -8.695
_refine_diff_density_rms 1.014
_refine_ls_abs_structure_details 'Flack H D (1983), Acta Cryst. A39, 876-881'
_refine_ls_abs_structure_Flack 0.401(13)
_refine_ls_extinction_coef 0.0039(5)
_refine_ls_extinction_expression Fc^*^=kFc[1+0.001xFc^2^\l^3^/sin(2\q)]^-1/4^
_refine_ls_extinction_method SHELXL
_refine_ls_goodness_of_fit_ref 1.088
_refine_ls_matrix_type full
_refine_ls_number_parameters 129
_refine_ls_number_reflns 3870
_refine_ls_number_restraints 0
_refine_ls_restrained_S_all 1.088
_refine_ls_R_factor_all 0.0928
_refine_ls_R_factor_gt 0.0844
_refine_ls_shift/su_max 0.000
_refine_ls_shift/su_mean 0.000
_refine_ls_structure_factor_coef Fsqd
_refine_ls_weighting_details 'calc w=1/[\s^2^(Fo^2^)+(0.1405P)^2^+0.0000P] where P=(Fo^2^+2Fc^2^)/3'
_refine_ls_weighting_scheme calc
_refine_ls_wR_factor_gt 0.1996
_refine_ls_wR_factor_ref 0.2075
_reflns_number_gt 3519
_reflns_number_total 3870
_reflns_threshold_expression >2sigma(I)
_cod_data_source_file cm401817r_si_002.cif
_cod_data_source_block cs2hgsn3s8
_cod_original_sg_symbol_H-M P2(1)2(1)2(1)
_cod_database_code 4001814

loop_
_symmetry_equiv_pos_as_xyz
'x, y, z'
'-x+1/2, -y, z+1/2'
'-x, y+1/2, -z+1/2'
'x+1/2, -y+1/2, -z'

loop_
_atom_site_label
_atom_site_type_symbol
_atom_site_fract_x
_atom_site_fract_y
_atom_site_fract_z
_atom_site_U_iso_or_equiv
_atom_site_adp_type
_atom_site_occupancy
_atom_site_symmetry_multiplicity
_atom_site_calc_flag
S1 S 0.0246(6) 0.1146(5) 0.2706(3) 0.0401(12) Uani 1 1 d
S2 S 0.0326(6) 0.1290(4) 0.0372(3) 0.0374(11) Uani 1 1 d
S3 S 0.2310(5) 0.3778(4) 0.3407(4) 0.0378(11) Uani 1 1 d
S4 S 0.2288(5) 0.1334(3) 0.6460(3) 0.0292(8) Uani 1 1 d
S5 S 0.2402(7) 0.3575(4) 0.1414(3) 0.0355(9) Uani 1 1 d
S6 S 0.2617(7) 0.6161(4) 0.0527(3) 0.0364(10) Uani 1 1 d
S7 S 0.4959(6) 0.0988(5) 0.2612(3) 0.0361(10) Uani 1 1 d
S8 S 0.5041(6) 0.1121(4) 0.0509(3) 0.0358(10) Uani 1 1 d
Sn1 Sn 0.23438(15) 0.54661(12) 0.18038(7) 0.0317(3) Uani 1 1 d
Sn2 Sn 0.26899(15) 0.42694(10) 0.01582(7) 0.0280(3) Uani 1 1 d
Sn3 Sn 0.48525(14) 0.48108(10) 0.34836(7) 0.0263(3) Uani 1 1 d
Cs1 Cs 0.25418(19) 0.13678(13) 0.44592(9) 0.0453(4) Uani 1 1 d
Cs2 Cs 0.7621(2) 0.31632(12) 0.15934(10) 0.0489(4) Uani 1 1 d
Hg Hg 0.03015(9) 0.00492(7) 0.14971(5) 0.0399(3) Uani 1 1 d

loop_
_atom_site_aniso_label
_atom_site_aniso_U_11
_atom_site_aniso_U_22
_atom_site_aniso_U_33
_atom_site_aniso_U_23
_atom_site_aniso_U_13
_atom_site_aniso_U_12
S1 0.0198(18) 0.065(3) 0.035(3) -0.007(2) 0.0036(18) -0.014(2)
S2 0.0221(18) 0.053(3) 0.038(3) 0.004(2) -0.0034(19) -0.0092(19)
S3 0.0173(17) 0.040(2) 0.056(3) -0.001(2) -0.002(2) -0.0059(16)
S4 0.0177(16) 0.0356(19) 0.034(2) -0.0007(18) -0.0003(17) -0.0019(15)
S5 0.038(2) 0.041(2) 0.027(2) 0.0056(18) 0.000(2) -0.001(2)
S6 0.033(2) 0.045(2) 0.031(2) 0.0015(19) -0.004(2) 0.0037(19)
S7 0.0188(18) 0.059(3) 0.030(2) -0.009(2) -0.0032(16) 0.0071(19)
S8 0.0213(19) 0.047(2) 0.039(3) 0.010(2) 0.0058(18) 0.0091(17)
Sn1 0.0152(5) 0.0514(7) 0.0285(7) -0.0053(5) -0.0004(4) 0.0015(4)
Sn2 0.0166(5) 0.0418(6) 0.0256(6) -0.0011(5) -0.0008(4) 0.0006(4)
Sn3 0.0118(4) 0.0406(6) 0.0265(6) -0.0013(5) 0.0005(4) 0.0005(4)
Cs1 0.0377(7) 0.0575(8) 0.0407(8) -0.0054(6) -0.0027(6) 0.0033(6)
Cs2 0.0447(7) 0.0541(7) 0.0479(8) -0.0034(6) 0.0032(6) -0.0021(6)
Hg 0.0209(4) 0.0607(5) 0.0380(5) 0.0019(4) 0.0003(3) 0.0060(3)

loop_
_atom_type_symbol
_atom_type_description
_atom_type_scat_dispersion_real
_atom_type_scat_dispersion_imag
_atom_type_scat_source
S S 0.1246 0.1234 'International Tables Vol C Tables 4.2.6.8 and 6.1.1.4'
Sn Sn -0.6537 1.4246 'International Tables Vol C Tables 4.2.6.8 and 6.1.1.4'
Cs Cs -0.3680 2.1192 'International Tables Vol C Tables 4.2.6.8 and 6.1.1.4'
Hg Hg -2.3894 9.2266 'International Tables Vol C Tables 4.2.6.8 and 6.1.1.4'

loop_
_geom_angle_atom_site_label_1
_geom_angle_atom_site_label_2
_geom_angle_atom_site_label_3
_geom_angle
_geom_angle_site_symmetry_1
_geom_angle_site_symmetry_3
Sn1 S1 Hg 98.19(18) 3_545 .
Sn1 S1 Cs1 96.62(18) 3_545 .
Hg S1 Cs1 140.3(2) . .
Sn1 S1 Cs2 88.96(16) 3_545 1_455
Hg S1 Cs2 84.92(15) . 1_455
Cs1 S1 Cs2 132.05(17) . 1_455
Sn2 S2 Hg 97.92(18) 4_455 .
Sn2 S2 Cs2 86.64(15) 4_455 1_455
Hg S2 Cs2 84.62(15) . 1_455
Sn2 S2 Cs2 94.19(17) 4_455 4_455
Hg S2 Cs2 143.82(19) . 4_455
Cs2 S2 Cs2 130.20(14) 1_455 4_455
Sn2 S2 Cs1 86.85(16) 4_455 2_554
Hg S2 Cs1 80.35(14) . 2_554
Cs2 S2 Cs1 162.63(15) 1_455 2_554
Cs2 S2 Cs1 66.39(10) 4_455 2_554
Sn3 S3 Hg 108.42(19) . 3
Sn3 S3 Cs1 112.78(18) . .
Hg S3 Cs1 121.52(18) 3 .
Sn3 S4 Hg 100.07(16) 4_456 2
Sn3 S4 Cs2 96.93(15) 4_456 4_456
Hg S4 Cs2 92.30(14) 2 4_456
Sn3 S4 Cs1 95.32(15) 4_456 .
Hg S4 Cs1 89.66(13) 2 .
Cs2 S4 Cs1 167.05(14) 4_456 .
Sn2 S5 Sn1 85.91(16) . .
Sn2 S5 Cs2 102.67(17) . 1_455
Sn1 S5 Cs2 95.07(16) . 1_455
Sn2 S5 Cs2 91.61(15) . .
Sn1 S5 Cs2 96.64(15) . .
Cs2 S5 Cs2 162.13(15) 1_455 .
Sn2 S6 Sn1 85.35(18) . .
Sn2 S6 Cs1 132.1(2) . 2_564
Sn1 S6 Cs1 142.1(2) . 2_564
Sn2 S6 Cs1 92.57(15) . 3_655
Sn1 S6 Cs1 95.92(15) . 3_655
Cs1 S6 Cs1 88.81(12) 2_564 3_655
Sn2 S6 Cs1 94.96(15) . 3
Sn1 S6 Cs1 86.06(15) . 3
Cs1 S6 Cs1 85.13(11) 2_564 3
Cs1 S6 Cs1 172.35(17) 3_655 3
Sn1 S7 Sn3 97.99(18) 3_645 3_645
Sn1 S7 Cs1 94.24(16) 3_645 .
Sn3 S7 Cs1 142.8(2) 3_645 .
Sn1 S7 Cs2 86.35(14) 3_645 .
Sn3 S7 Cs2 90.16(16) 3_645 .
Cs1 S7 Cs2 125.74(15) . .
Sn2 S8 Sn3 101.98(17) 4 3_645
Sn2 S8 Cs2 86.91(14) 4 .
Sn3 S8 Cs2 92.60(17) 3_645 .
Sn2 S8 Cs1 91.73(16) 4 2_554
Sn3 S8 Cs1 81.84(14) 3_645 2_554
Cs2 S8 Cs1 173.88(14) . 2_554
S1 Sn1 S7 118.2(2) 3 3_655
S1 Sn1 S5 118.0(2) 3 .
S7 Sn1 S5 111.4(2) 3_655 .
S1 Sn1 S6 107.37(19) 3 .
S7 Sn1 S6 103.78(18) 3_655 .
S5 Sn1 S6 93.81(17) . .
S1 Sn1 Cs2 59.05(15) 3 3_655
S7 Sn1 Cs2 60.55(15) 3_655 3_655
S5 Sn1 Cs2 155.85(13) . 3_655
S6 Sn1 Cs2 110.08(14) . 3_655
S1 Sn1 Cs1 52.57(14) 3 3
S7 Sn1 Cs1 149.91(15) 3_655 3
S5 Sn1 Cs1 96.19(13) . 3
S6 Sn1 Cs1 61.15(12) . 3
Cs2 Sn1 Cs1 98.36(4) 3_655 3
S2 Sn2 S8 118.0(2) 4 4_455
S2 Sn2 S5 110.63(19) 4 .
S8 Sn2 S5 108.29(19) 4_455 .
S2 Sn2 S6 114.50(19) 4 .
S8 Sn2 S6 107.96(18) 4_455 .
S5 Sn2 S6 94.92(18) . .
S2 Sn2 Cs2 60.84(14) 4 4_455
S8 Sn2 Cs2 59.51(14) 4_455 4_455
S5 Sn2 Cs2 115.20(13) . 4_455
S6 Sn2 Cs2 149.48(13) . 4_455
S2 Sn2 Cs1 62.15(14) 4 3_655
S8 Sn2 Cs1 150.55(13) 4_455 3_655
S5 Sn2 Cs1 97.80(13) . 3_655
S6 Sn2 Cs1 55.09(12) . 3_655
Cs2 Sn2 Cs1 120.93(4) 4_455 3_655
S3 Sn3 S4 109.81(16) . 4_556
S3 Sn3 S8 115.87(18) . 3_655
S4 Sn3 S8 110.09(17) 4_556 3_655
S3 Sn3 S7 109.06(19) . 3_655
S4 Sn3 S7 110.20(18) 4_556 3_655
S8 Sn3 S7 101.5(2) 3_655 3_655
S3 Sn3 Cs1 104.87(15) . 4_556
S4 Sn3 Cs1 53.15(13) 4_556 4_556
S8 Sn3 Cs1 65.66(14) 3_655 4_556
S7 Sn3 Cs1 145.90(11) 3_655 4_556
S3 Sn3 Cs2 95.94(15) . .
S4 Sn3 Cs2 51.79(13) 4_556 .
S8 Sn3 Cs2 148.05(11) 3_655 .
S7 Sn3 Cs2 68.64(14) 3_655 .
Cs1 Sn3 Cs2 104.85(4) 4_556 .
S3 Cs1 S4 122.72(13) . .
S3 Cs1 S6 64.38(13) . 2_565
S4 Cs1 S6 58.53(11) . 2_565
S3 Cs1 S1 64.81(13) . .
S4 Cs1 S1 147.26(11) . .
S6 Cs1 S1 120.62(14) 2_565 .
S3 Cs1 S6 96.42(11) . 3_645
S4 Cs1 S6 92.67(11) . 3_645
S6 Cs1 S6 95.06(12) 2_565 3_645
S1 Cs1 S6 119.15(12) . 3_645
S3 Cs1 S7 70.46(13) . .
S4 Cs1 S7 152.78(10) . .
S6 Cs1 S7 125.45(13) 2_565 .
S1 Cs1 S7 58.29(10) . .
S6 Cs1 S7 60.87(10) 3_645 .
S3 Cs1 S6 90.41(11) . 3_545
S4 Cs1 S6 86.50(10) . 3_545
S6 Cs1 S6 90.99(12) 2_565 3_545
S1 Cs1 S6 60.92(11) . 3_545
S6 Cs1 S6 172.35(17) 3_645 3_545
S7 Cs1 S6 118.80(11) . 3_545
S3 Cs1 S2 158.11(11) . 2
S4 Cs1 S2 66.80(11) . 2
S6 Cs1 S2 119.33(12) 2_565 2
S1 Cs1 S2 119.41(13) . 2
S6 Cs1 S2 62.29(11) 3_645 2
S7 Cs1 S2 93.12(12) . 2
S6 Cs1 S2 110.57(11) 3_545 2
S3 Cs1 S8 148.28(10) . 2
S4 Cs1 S8 60.57(10) . 2
S6 Cs1 S8 111.95(12) 2_565 2
S1 Cs1 S8 96.09(12) . 2
S6 Cs1 S8 115.25(11) 3_645 2
S7 Cs1 S8 122.54(12) . 2
S6 Cs1 S8 57.87(10) 3_545 2
S2 Cs1 S8 53.07(9) 2 2
S3 Cs1 Hg 143.40(10) . 2
S4 Cs1 Hg 35.16(7) . 2
S6 Cs1 Hg 84.75(9) 2_565 2
S1 Cs1 Hg 151.67(11) . 2
S6 Cs1 Hg 65.77(8) 3_645 2
S7 Cs1 Hg 119.33(8) . 2
S6 Cs1 Hg 110.28(8) 3_545 2
S2 Cs1 Hg 34.80(8) 2 2
S8 Cs1 Hg 60.11(7) 2 2
S3 Cs1 Cs2 122.01(10) . 3_645
S4 Cs1 Cs2 114.67(8) . 3_645
S6 Cs1 Cs2 172.49(10) 2_565 3_645
S1 Cs1 Cs2 62.86(10) . 3_645
S6 Cs1 Cs2 88.25(9) 3_645 3_645
S7 Cs1 Cs2 62.02(9) . 3_645
S6 Cs1 Cs2 85.19(9) 3_545 3_645
S2 Cs1 Cs2 56.57(8) 2 3_645
S8 Cs1 Cs2 60.56(8) 2 3_645
Hg Cs1 Cs2 90.49(4) 2 3_645
S3 Cs1 Sn3 133.82(10) . 4_456
S4 Cs1 Sn3 31.52(7) . 4_456
S6 Cs1 Sn3 79.77(9) 2_565 4_456
S1 Cs1 Sn3 117.88(9) . 4_456
S6 Cs1 Sn3 115.66(9) 3_645 4_456
S7 Cs1 Sn3 153.93(10) . 4_456
S6 Cs1 Sn3 60.85(8) 3_545 4_456
S2 Cs1 Sn3 65.53(8) 2 4_456
S8 Cs1 Sn3 32.50(8) 2 4_456
Hg Cs1 Sn3 49.89(2) 2 4_456
Cs2 Cs1 Sn3 92.72(4) 3_645 4_456
S4 Cs2 S5 97.59(11) 4_556 1_655
S4 Cs2 S8 126.05(11) 4_556 .
S5 Cs2 S8 124.63(12) 1_655 .
S4 Cs2 S1 68.60(11) 4_556 1_655
S5 Cs2 S1 67.00(11) 1_655 1_655
S8 Cs2 S1 96.40(11) . 1_655
S4 Cs2 S2 135.31(12) 4_556 1_655
S5 Cs2 S2 59.64(11) 1_655 1_655
S8 Cs2 S2 65.21(10) . 1_655
S1 Cs2 S2 67.08(12) 1_655 1_655
S4 Cs2 S7 67.48(11) 4_556 .
S5 Cs2 S7 131.48(11) 1_655 .
S8 Cs2 S7 59.62(11) . .
S1 Cs2 S7 64.57(10) 1_655 .
S2 Cs2 S7 97.95(11) 1_655 .
S4 Cs2 S2 143.55(11) 4_556 4
S5 Cs2 S2 109.61(11) 1_655 4
S8 Cs2 S2 54.83(12) . 4
S1 Cs2 S2 144.34(12) 1_655 4
S2 Cs2 S2 80.57(8) 1_655 4
S7 Cs2 S2 107.63(11) . 4
S4 Cs2 S5 89.13(10) 4_556 .
S5 Cs2 S5 162.13(15) 1_655 .
S8 Cs2 S5 61.40(10) . .
S1 Cs2 S5 130.76(10) 1_655 .
S2 Cs2 S5 124.81(11) 1_655 .
S7 Cs2 S5 66.38(10) . .
S2 Cs2 S5 58.18(10) 4 .
S4 Cs2 Sn2 146.20(8) 4_556 4
S5 Cs2 Sn2 91.16(9) 1_655 4
S8 Cs2 Sn2 33.58(7) . 4
S1 Cs2 Sn2 85.32(9) 1_655 4
S2 Cs2 Sn2 32.52(7) 1_655 4
S7 Cs2 Sn2 82.29(8) . 4
S2 Cs2 Sn2 59.03(8) 4 4
S5 Cs2 Sn2 92.38(8) . 4
S4 Cs2 Hg 103.10(8) 4_556 1_655
S5 Cs2 Hg 69.65(8) 1_655 1_655
S8 Cs2 Hg 68.62(7) . 1_655
S1 Cs2 Hg 35.66(9) 1_655 1_655
S2 Cs2 Hg 35.28(8) 1_655 1_655
S7 Cs2 Hg 69.67(8) . 1_655
S2 Cs2 Hg 108.77(8) 4 1_655
S5 Cs2 Hg 125.00(8) . 1_655
Sn2 Cs2 Hg 49.94(3) 4 1_655
S4 Cs2 Cs1 105.22(8) 4_556 3_655
S5 Cs2 Cs1 82.38(8) 1_655 3_655
S8 Cs2 Cs1 111.67(9) . 3_655
S1 Cs2 Cs1 146.94(8) 1_655 3_655
S2 Cs2 Cs1 108.50(9) 1_655 3_655
S7 Cs2 Cs1 145.21(8) . 3_655
S2 Cs2 Cs1 57.04(9) 4 3_655
S5 Cs2 Cs1 79.88(7) . 3_655
Sn2 Cs2 Cs1 108.29(5) 4 3_655
Hg Cs2 Cs1 142.34(5) 1_655 3_655
S4 Cs2 Sn1 59.45(8) 4_556 3_645
S5 Cs2 Sn1 98.87(8) 1_655 3_645
S8 Cs2 Sn1 80.33(8) . 3_645
S1 Cs2 Sn1 31.98(7) 1_655 3_645
S2 Cs2 Sn1 84.92(9) 1_655 3_645
S7 Cs2 Sn1 33.10(7) . 3_645
S2 Cs2 Sn1 134.93(9) 4 3_645
S5 Cs2 Sn1 98.81(7) . 3_645
Sn2 Cs2 Sn1 87.00(4) 4 3_645
Hg Cs2 Sn1 49.87(3) 1_655 3_645
Cs1 Cs2 Sn1 164.66(5) 3_655 3_645
S4 Hg S2 112.61(17) 2_554 .
S4 Hg S3 99.25(13) 2_554 3_545
S2 Hg S3 115.61(17) . 3_545
S4 Hg S1 113.21(17) 2_554 .
S2 Hg S1 110.70(19) . .
S3 Hg S1 104.85(18) 3_545 .
S4 Hg Cs2 160.87(10) 2_554 1_455
S2 Hg Cs2 60.10(13) . 1_455
S3 Hg Cs2 99.76(10) 3_545 1_455
S1 Hg Cs2 59.42(14) . 1_455
S4 Hg Cs1 55.18(12) 2_554 2_554
S2 Hg Cs1 64.85(13) . 2_554
S3 Hg Cs1 96.15(14) 3_545 2_554
S1 Hg Cs1 157.82(10) . 2_554
Cs2 Hg Cs1 124.32(4) 1_455 2_554
S4 Hg Cs2 53.13(12) 2_554 3_645
S2 Hg Cs2 158.31(11) . 3_645
S3 Hg Cs2 84.66(13) 3_545 3_645
S1 Hg Cs2 68.33(14) . 3_645
Cs2 Hg Cs2 126.99(3) 1_455 3_645
Cs1 Hg Cs2 107.32(3) 2_554 3_645

loop_
_geom_bond_atom_site_label_1
_geom_bond_atom_site_label_2
_geom_bond_distance
_geom_bond_site_symmetry_2
S1 Sn1 2.328(5) 3_545
S1 Hg 2.553(6) .
S1 Cs1 3.609(6) .
S1 Cs2 3.770(6) 1_455
S2 Sn2 2.338(5) 4_455
S2 Hg 2.530(5) .
S2 Cs2 3.797(6) 1_455
S2 Cs2 3.992(6) 4_455
S2 Cs1 4.013(6) 2_554
S3 Sn3 2.334(4) .
S3 Hg 2.549(5) 3
S3 Cs1 3.525(6) .
S4 Sn3 2.344(4) 4_456
S4 Hg 2.517(4) 2
S4 Cs2 3.548(5) 4_456
S4 Cs1 3.588(5) .
S5 Sn2 2.416(5) .
S5 Sn1 2.436(5) .
S5 Cs2 3.714(5) 1_455
S5 Cs2 4.047(5) .
S6 Sn2 2.427(5) .
S6 Sn1 2.450(5) .
S6 Cs1 3.601(5) 2_564
S6 Cs1 3.721(5) 3_655
S6 Cs1 3.964(5) 3
S7 Sn1 2.405(5) 3_645
S7 Sn3 2.445(5) 3_645
S7 Cs1 3.819(5) .
S7 Cs2 3.834(6) .
S8 Sn2 2.405(5) 4
S8 Sn3 2.423(5) 3_645
S8 Cs2 3.746(6) .
S8 Cs1 4.109(6) 2_554
Sn1 S1 2.328(5) 3
Sn1 S7 2.405(5) 3_655
Sn1 Cs2 4.394(2) 3_655
Sn1 Cs1 4.5146(19) 3
Sn2 S2 2.338(5) 4
Sn2 S8 2.404(5) 4_455
Sn2 Cs2 4.341(2) 4_455
Sn2 Cs1 4.5322(19) 3_655
Sn3 S4 2.344(4) 4_556
Sn3 S8 2.423(5) 3_655
Sn3 S7 2.445(5) 3_655
Sn3 Cs1 4.464(2) 4_556
Sn3 Cs2 4.482(2) .
Cs1 S6 3.601(5) 2_565
Cs1 S6 3.721(5) 3_645
Cs1 S6 3.964(5) 3_545
Cs1 S2 4.013(6) 2
Cs1 S8 4.109(6) 2
Cs1 Hg 4.3705(18) 2
Cs1 Cs2 4.382(2) 3_645
Cs1 Sn3 4.464(2) 4_456
Cs2 S4 3.548(5) 4_556
Cs2 S5 3.714(5) 1_655
Cs2 S1 3.770(6) 1_655
Cs2 S2 3.797(6) 1_655
Cs2 S2 3.992(6) 4
Cs2 Sn2 4.341(2) 4
Cs2 Hg 4.3612(18) 1_655
Cs2 Cs1 4.382(2) 3_655
Cs2 Sn1 4.394(2) 3_645
Hg S4 2.517(4) 2_554
Hg S3 2.549(5) 3_545
Hg Cs2 4.3612(18) 1_455
Hg Cs1 4.3706(18) 2_554
Hg Cs2 4.4314(18) 3_645
